data_7125676
loop_
_publ_author_name
'Livshits-Kritsman, Yulia'
'Tumanskii, Boris'
'M\'enard, Gabriel'
'Dobrovetsky, Roman'

_publ_section_title
;
 Isolable cyclic (alkyl)(amino)carbene-phosphonyl radical adducts.
;
_journal_issue 9
_journal_name_full 'Chemical communications (Cambridge, England)'
_journal_page_first 1341
_journal_page_last 1344
_journal_paper_doi 10.1039/c9cc09244g
_journal_volume 56
_journal_year 2020
_chemical_formula_moiety 'C32 H41 N O P'
_chemical_formula_sum 'C32 H41 N O P'
_chemical_formula_weight 486.63
_space_group_crystal_system monoclinic
_space_group_IT_number 14
_space_group_name_Hall '-P 2yn'
_space_group_name_H-M_alt 'P 1 21/n 1'
_atom_sites_solution_hydrogens geom
_atom_sites_solution_primary direct
_atom_sites_solution_secondary difmap
_audit_creation_method SHELXL-2018/1
_audit_update_record
;
2019-11-21 deposited with the CCDC.	2019-12-20 downloaded from the CCDC.
;
_cell_angle_alpha 90
_cell_angle_beta 103.5850(10)
_cell_angle_gamma 90
_cell_formula_units_Z 4
_cell_length_a 10.5072(3)
_cell_length_b 14.0611(3)
_cell_length_c 18.7738(5)
_cell_measurement_reflns_used 30026
_cell_measurement_temperature 110(2)
_cell_measurement_theta_max 28.391
_cell_measurement_theta_min 1.828
_cell_volume 2696.09(12)
_computing_cell_refinement 'Saint, Bruker-AXS'
_computing_data_collection 'Apex2, Bruker-AXS'
_computing_data_reduction 'Saint, Bruker-AXS'
_computing_structure_refinement 'SHELXL-2018/1 (Sheldrick, 2018)'
_computing_structure_solution 'SHELXT 2014/4 (Sheldrick, 2014)'
_diffrn_ambient_temperature 110(2)
_diffrn_detector_area_resol_mean 1.75
_diffrn_measured_fraction_theta_full 0.999
_diffrn_measured_fraction_theta_max 0.995
_diffrn_measurement_device_type 'ApexDuo, Bruker-AXS'
_diffrn_measurement_method '0.5 deg. \f and \w scans'
_diffrn_radiation_type MoK\a
_diffrn_radiation_wavelength 0.71073
_diffrn_reflns_av_R_equivalents 0.0344
_diffrn_reflns_av_unetI/netI 0.0361
_diffrn_reflns_Laue_measured_fraction_full 0.999
_diffrn_reflns_Laue_measured_fraction_max 0.995
_diffrn_reflns_limit_h_max 9
_diffrn_reflns_limit_h_min -14
_diffrn_reflns_limit_k_max 18
_diffrn_reflns_limit_k_min -18
_diffrn_reflns_limit_l_max 25
_diffrn_reflns_limit_l_min -25
_diffrn_reflns_number 30026
_diffrn_reflns_point_group_measured_fraction_full 0.999
_diffrn_reflns_point_group_measured_fraction_max 0.995
_diffrn_reflns_theta_full 25.242
_diffrn_reflns_theta_max 28.391
_diffrn_reflns_theta_min 1.828
_diffrn_source 'ImuS micro-focus'
_exptl_absorpt_coefficient_mu 0.125
_exptl_absorpt_correction_T_max 0.980
_exptl_absorpt_correction_T_min 0.971
_exptl_absorpt_correction_type multi-scan
_exptl_absorpt_process_details 'Sadabs, Bruker-AXS'
_exptl_crystal_colour orange
_exptl_crystal_density_diffrn 1.199
_exptl_crystal_description prism
_exptl_crystal_F_000 1052
_exptl_crystal_size_max 0.232
_exptl_crystal_size_mid 0.193
_exptl_crystal_size_min 0.164
_refine_diff_density_max 0.776
_refine_diff_density_min -0.413
_refine_diff_density_rms 0.052
_refine_ls_extinction_method none
_refine_ls_goodness_of_fit_ref 1.036
_refine_ls_hydrogen_treatment constr
_refine_ls_matrix_type full
_refine_ls_number_parameters 324
_refine_ls_number_reflns 6723
_refine_ls_number_restraints 0
_refine_ls_restrained_S_all 1.036
_refine_ls_R_factor_all 0.0539
_refine_ls_R_factor_gt 0.0415
_refine_ls_shift/su_max 0.002
_refine_ls_shift/su_mean 0.000
_refine_ls_structure_factor_coef Fsqd
_refine_ls_weighting_details 'w=1/[\s^2^(Fo^2^)+(0.0498P)^2^+1.3710P] where P=(Fo^2^+2Fc^2^)/3'
_refine_ls_weighting_scheme calc
_refine_ls_wR_factor_gt 0.1056
_refine_ls_wR_factor_ref 0.1129
_reflns_Friedel_coverage 0.000
_reflns_number_gt 5482
_reflns_number_total 6723
_reflns_threshold_expression 'I > 2\s(I)'
_cod_data_source_file c9cc09244g2.cif
_cod_data_source_block rom92
_cod_depositor_comments 'Adding full bibliography for 7125674--7125677.cif.'
_cod_original_sg_symbol_H-M 'P 21/n'
_cod_database_code 7125676
_shelx_shelxl_version_number 2018/1
_shelx_space_group_comment
;
The symmetry employed for this shelxl refinement is uniquely defined
by the following loop, which should always be used as a source of
symmetry information in preference to the above space-group names.
They are only intended as comments.
;
_shelx_estimated_absorpt_t_min 0.971
_shelx_estimated_absorpt_t_max 0.980

loop_
_space_group_symop_operation_xyz
'x, y, z'
'-x+1/2, y+1/2, -z+1/2'
'-x, -y, -z'
'x-1/2, -y-1/2, z-1/2'

loop_
_atom_site_label
_atom_site_type_symbol
_atom_site_fract_x
_atom_site_fract_y
_atom_site_fract_z
_atom_site_U_iso_or_equiv
_atom_site_adp_type
_atom_site_occupancy
_atom_site_site_symmetry_order
_atom_site_calc_flag
_atom_site_refinement_flags_posn
_atom_site_refinement_flags_adp
P1 P 0.51240(3) 0.80161(2) 0.72881(2) 0.01202(9) Uani 1 1 d . .
O2 O 0.52817(10) 0.90624(7) 0.73806(6) 0.0197(2) Uani 1 1 d . .
C3 C 0.45846(13) 0.75793(10) 0.63389(7) 0.0138(3) Uani 1 1 d . .
C4 C 0.55405(13) 0.78186(10) 0.58284(7) 0.0140(3) Uani 1 1 d . .
C5 C 0.63617(15) 0.69454(11) 0.57287(8) 0.0200(3) Uani 1 1 d . .
H5A H 0.578206 0.639949 0.557582 0.030 Uiso 1 1 calc R U
H5B H 0.698078 0.679918 0.619357 0.030 Uiso 1 1 calc R U
H5C H 0.684571 0.708084 0.535317 0.030 Uiso 1 1 calc R U
C6 C 0.65013(14) 0.86450(11) 0.60762(8) 0.0185(3) Uani 1 1 d . .
H6A H 0.700270 0.875950 0.570542 0.028 Uiso 1 1 calc R U
H6B H 0.710220 0.848215 0.654346 0.028 Uiso 1 1 calc R U
H6C H 0.601108 0.922011 0.613774 0.028 Uiso 1 1 calc R U
C7 C 0.45755(14) 0.80746(10) 0.50995(7) 0.0151(3) Uani 1 1 d . .
H7A H 0.495262 0.857721 0.484200 0.018 Uiso 1 1 calc R U
H7AB H 0.439619 0.750858 0.477788 0.018 Uiso 1 1 calc R U
C8 C 0.33050(13) 0.84289(10) 0.52800(7) 0.0141(3) Uani 1 1 d . .
C9 C 0.33635(15) 0.95017(10) 0.54442(8) 0.0202(3) Uani 1 1 d . .
H9A H 0.362722 0.984322 0.504698 0.030 Uiso 1 1 calc R U
H9B H 0.400239 0.962164 0.590712 0.030 Uiso 1 1 calc R U
H9C H 0.249834 0.972380 0.548294 0.030 Uiso 1 1 calc R U
C10 C 0.21212(14) 0.82206(11) 0.46531(8) 0.0196(3) Uani 1 1 d . .
H10A H 0.218825 0.858929 0.422041 0.029 Uiso 1 1 calc R U
H10B H 0.131804 0.839804 0.480028 0.029 Uiso 1 1 calc R U
H10C H 0.209737 0.754062 0.453601 0.029 Uiso 1 1 calc R U
N11 N 0.32787(11) 0.78797(8) 0.59572(6) 0.0115(2) Uani 1 1 d . .
C12 C 0.21750(13) 0.73163(9) 0.60312(7) 0.0128(3) Uani 1 1 d . .
C13 C 0.12107(13) 0.77349(10) 0.63395(7) 0.0141(3) Uani 1 1 d . .
C14 C 0.02056(15) 0.71663(11) 0.64784(8) 0.0200(3) Uani 1 1 d . .
H14 H -0.045513 0.744757 0.667871 0.024 Uiso 1 1 calc R U
C15 C 0.01538(16) 0.62024(11) 0.63300(9) 0.0240(3) Uani 1 1 d . .
H15 H -0.050583 0.581813 0.645408 0.029 Uiso 1 1 calc R U
C16 C 0.10732(15) 0.58019(11) 0.59985(8) 0.0216(3) Uani 1 1 d . .
H16 H 0.101903 0.514309 0.588295 0.026 Uiso 1 1 calc R U
C17 C 0.20734(14) 0.63414(10) 0.58308(7) 0.0155(3) Uani 1 1 d . .
C18 C 0.12313(14) 0.87853(10) 0.65387(7) 0.0155(3) Uani 1 1 d . .
H18 H 0.210365 0.904913 0.651381 0.019 Uiso 1 1 calc R U
C19 C 0.01720(15) 0.93370(11) 0.59897(9) 0.0231(3) Uani 1 1 d . .
H19A H 0.028616 0.923441 0.549216 0.035 Uiso 1 1 calc R U
H19B H 0.025020 1.001704 0.610603 0.035 Uiso 1 1 calc R U
H19C H -0.069549 0.911109 0.602107 0.035 Uiso 1 1 calc R U
C20 C 0.10494(16) 0.89513(11) 0.73144(8) 0.0209(3) Uani 1 1 d . .
H20A H 0.123239 0.961896 0.745044 0.031 Uiso 1 1 calc R U
H20B H 0.165314 0.854202 0.765952 0.031 Uiso 1 1 calc R U
H20C H 0.014604 0.879931 0.732992 0.031 Uiso 1 1 calc R U
C21 C 0.29960(14) 0.58534(10) 0.54291(7) 0.0162(3) Uani 1 1 d . .
H21 H 0.362308 0.634207 0.532884 0.019 Uiso 1 1 calc R U
C22 C 0.22433(16) 0.54468(11) 0.46898(8) 0.0238(3) Uani 1 1 d . .
H22A H 0.171012 0.594938 0.440366 0.036 Uiso 1 1 calc R U
H22B H 0.167344 0.492853 0.477519 0.036 Uiso 1 1 calc R U
H22C H 0.286648 0.520330 0.441915 0.036 Uiso 1 1 calc R U
C23 C 0.37966(16) 0.50537(11) 0.58810(8) 0.0219(3) Uani 1 1 d . .
H23A H 0.320292 0.456010 0.598045 0.033 Uiso 1 1 calc R U
H23B H 0.430646 0.531289 0.634538 0.033 Uiso 1 1 calc R U
H23C H 0.439157 0.477761 0.560573 0.033 Uiso 1 1 calc R U
C24 C 0.40869(13) 0.75461(10) 0.78553(7) 0.0143(3) Uani 1 1 d . .
C25 C 0.41511(15) 0.80492(11) 0.85053(8) 0.0189(3) Uani 1 1 d . .
H25 H 0.463493 0.862532 0.859285 0.023 Uiso 1 1 calc R U
C26 C 0.35121(16) 0.77123(12) 0.90240(8) 0.0244(3) Uani 1 1 d . .
H26 H 0.357876 0.804841 0.947022 0.029 Uiso 1 1 calc R U
C27 C 0.27778(17) 0.68859(12) 0.88895(9) 0.0253(3) Uani 1 1 d . .
H27 H 0.232938 0.666140 0.924074 0.030 Uiso 1 1 calc R U
C28 C 0.26947(15) 0.63848(11) 0.82439(8) 0.0220(3) Uani 1 1 d . .
H28 H 0.218746 0.581940 0.815269 0.026 Uiso 1 1 calc R U
C29 C 0.33544(14) 0.67104(10) 0.77299(8) 0.0169(3) Uani 1 1 d . .
H29 H 0.330546 0.636128 0.729105 0.020 Uiso 1 1 calc R U
C30 C 0.66404(14) 0.73680(10) 0.76347(7) 0.0161(3) Uani 1 1 d . .
C31 C 0.77818(15) 0.78657(12) 0.79460(8) 0.0227(3) Uani 1 1 d . .
H31 H 0.775596 0.853686 0.799908 0.027 Uiso 1 1 calc R U
C32 C 0.89640(16) 0.73780(15) 0.81801(9) 0.0332(4) Uani 1 1 d . .
H32 H 0.974078 0.771770 0.839505 0.040 Uiso 1 1 calc R U
C33 C 0.90067(17) 0.64032(15) 0.80998(9) 0.0356(5) Uani 1 1 d . .
H33 H 0.981737 0.607675 0.824843 0.043 Uiso 1 1 calc R U
C34 C 0.78780(18) 0.59011(13) 0.78050(8) 0.0314(4) Uani 1 1 d . .
H34 H 0.791067 0.523000 0.775371 0.038 Uiso 1 1 calc R U
C35 C 0.66949(16) 0.63782(11) 0.75835(8) 0.0229(3) Uani 1 1 d . .
H35 H 0.591471 0.602853 0.739525 0.028 Uiso 1 1 calc R U

loop_
_atom_site_aniso_label
_atom_site_aniso_U_11
_atom_site_aniso_U_22
_atom_site_aniso_U_33
_atom_site_aniso_U_23
_atom_site_aniso_U_13
_atom_site_aniso_U_12
P1 0.01229(18) 0.01179(17) 0.01176(16) -0.00026(12) 0.00242(13) -0.00011(13)
O2 0.0217(6) 0.0145(5) 0.0238(5) -0.0034(4) 0.0069(4) -0.0030(4)
C3 0.0102(6) 0.0199(7) 0.0113(6) -0.0001(5) 0.0026(5) -0.0009(5)
C4 0.0118(6) 0.0173(7) 0.0135(6) 0.0026(5) 0.0045(5) -0.0003(5)
C5 0.0178(7) 0.0236(8) 0.0204(7) 0.0027(6) 0.0080(6) 0.0033(6)
C6 0.0143(7) 0.0248(8) 0.0165(7) 0.0037(6) 0.0040(5) -0.0043(6)
C7 0.0157(7) 0.0175(7) 0.0125(6) 0.0020(5) 0.0044(5) -0.0013(5)
C8 0.0137(7) 0.0161(7) 0.0126(6) 0.0037(5) 0.0035(5) 0.0000(5)
C9 0.0219(8) 0.0173(7) 0.0234(7) 0.0058(6) 0.0092(6) 0.0013(6)
C10 0.0152(7) 0.0291(8) 0.0137(6) 0.0048(6) 0.0016(5) 0.0009(6)
N11 0.0095(5) 0.0129(5) 0.0117(5) 0.0033(4) 0.0017(4) -0.0016(4)
C12 0.0111(6) 0.0150(6) 0.0116(6) 0.0010(5) 0.0013(5) -0.0028(5)
C13 0.0130(7) 0.0167(7) 0.0119(6) -0.0002(5) 0.0014(5) -0.0007(5)
C14 0.0149(7) 0.0249(8) 0.0222(7) -0.0037(6) 0.0085(6) -0.0037(6)
C15 0.0213(8) 0.0248(8) 0.0286(8) -0.0042(6) 0.0112(6) -0.0115(6)
C16 0.0236(8) 0.0173(7) 0.0250(7) -0.0049(6) 0.0081(6) -0.0087(6)
C17 0.0151(7) 0.0156(7) 0.0152(6) -0.0016(5) 0.0026(5) -0.0025(5)
C18 0.0129(7) 0.0159(7) 0.0190(7) -0.0005(5) 0.0062(5) 0.0004(5)
C19 0.0187(8) 0.0237(8) 0.0269(8) 0.0042(6) 0.0049(6) 0.0037(6)
C20 0.0238(8) 0.0197(7) 0.0210(7) -0.0021(6) 0.0091(6) 0.0029(6)
C21 0.0169(7) 0.0144(7) 0.0174(6) -0.0027(5) 0.0041(5) -0.0022(5)
C22 0.0244(8) 0.0233(8) 0.0222(7) -0.0081(6) 0.0023(6) -0.0005(6)
C23 0.0251(8) 0.0176(7) 0.0227(7) -0.0007(6) 0.0052(6) 0.0001(6)
C24 0.0132(7) 0.0162(7) 0.0133(6) 0.0022(5) 0.0030(5) 0.0041(5)
C25 0.0179(7) 0.0218(7) 0.0168(7) -0.0015(5) 0.0039(6) 0.0028(6)
C26 0.0281(9) 0.0310(8) 0.0158(7) -0.0017(6) 0.0085(6) 0.0074(7)
C27 0.0276(9) 0.0297(8) 0.0229(8) 0.0088(6) 0.0147(7) 0.0073(7)
C28 0.0217(8) 0.0195(7) 0.0268(8) 0.0064(6) 0.0100(6) 0.0021(6)
C29 0.0176(7) 0.0173(7) 0.0160(6) 0.0018(5) 0.0046(5) 0.0025(6)
C30 0.0142(7) 0.0237(7) 0.0108(6) 0.0030(5) 0.0034(5) 0.0032(6)
C31 0.0183(7) 0.0349(9) 0.0146(7) 0.0081(6) 0.0034(6) -0.0041(6)
C32 0.0134(7) 0.0650(13) 0.0202(8) 0.0197(8) 0.0020(6) -0.0021(8)
C33 0.0231(9) 0.0637(13) 0.0232(8) 0.0216(8) 0.0116(7) 0.0230(9)
C34 0.0392(10) 0.0383(10) 0.0173(7) 0.0063(7) 0.0078(7) 0.0236(8)
C35 0.0260(8) 0.0253(8) 0.0156(7) 0.0011(6) 0.0010(6) 0.0084(6)

loop_
_atom_type_symbol
_atom_type_description
_atom_type_scat_dispersion_real
_atom_type_scat_dispersion_imag
_atom_type_scat_source
C C 0.0034 0.0017 'International Tables Vol C Tables 4.2.6.8 and 6.1.1.4'
H H 0.0000 0.0000 'International Tables Vol C Tables 4.2.6.8 and 6.1.1.4'
N N 0.0066 0.0034 'International Tables Vol C Tables 4.2.6.8 and 6.1.1.4'
O O 0.0114 0.0062 'International Tables Vol C Tables 4.2.6.8 and 6.1.1.4'
P P 0.1041 0.0961 'International Tables Vol C Tables 4.2.6.8 and 6.1.1.4'

loop_
_geom_angle_atom_site_label_1
_geom_angle_atom_site_label_2
_geom_angle_atom_site_label_3
_geom_angle
O2 P1 C24 110.94(6)
O2 P1 C30 112.96(7)
C24 P1 C30 101.76(6)
O2 P1 C3 116.31(6)
C24 P1 C3 110.77(6)
C30 P1 C3 102.91(6)
N11 C3 C4 107.47(10)
N11 C3 P1 114.83(9)
C4 C3 P1 114.88(9)
C5 C4 C6 107.04(12)
C5 C4 C7 110.45(11)
C6 C4 C7 109.88(11)
C5 C4 C3 111.03(11)
C6 C4 C3 116.31(11)
C7 C4 C3 102.06(11)
C4 C5 H5A 109.5
C4 C5 H5B 109.5
H5A C5 H5B 109.5
C4 C5 H5C 109.5
H5A C5 H5C 109.5
H5B C5 H5C 109.5
C4 C6 H6A 109.5
C4 C6 H6B 109.5
H6A C6 H6B 109.5
C4 C6 H6C 109.5
H6A C6 H6C 109.5
H6B C6 H6C 109.5
C8 C7 C4 107.72(11)
C8 C7 H7A 110.2
C4 C7 H7A 110.2
C8 C7 H7AB 110.2
C4 C7 H7AB 110.2
H7A C7 H7AB 108.5
N11 C8 C10 112.49(11)
N11 C8 C7 102.19(10)
C10 C8 C7 111.15(11)
N11 C8 C9 110.15(11)
C10 C8 C9 109.25(12)
C7 C8 C9 111.50(11)
C8 C9 H9A 109.5
C8 C9 H9B 109.5
H9A C9 H9B 109.5
C8 C9 H9C 109.5
H9A C9 H9C 109.5
H9B C9 H9C 109.5
C8 C10 H10A 109.5
C8 C10 H10B 109.5
H10A C10 H10B 109.5
C8 C10 H10C 109.5
H10A C10 H10C 109.5
H10B C10 H10C 109.5
C12 N11 C3 118.80(11)
C12 N11 C8 122.94(11)
C3 N11 C8 111.46(10)
C13 C12 C17 119.75(12)
C13 C12 N11 118.93(12)
C17 C12 N11 121.26(12)
C14 C13 C12 119.06(13)
C14 C13 C18 118.49(12)
C12 C13 C18 122.44(12)
C15 C14 C13 121.28(14)
C15 C14 H14 119.4
C13 C14 H14 119.4
C14 C15 C16 119.37(14)
C14 C15 H15 120.3
C16 C15 H15 120.3
C15 C16 C17 121.57(14)
C15 C16 H16 119.2
C17 C16 H16 119.2
C16 C17 C12 118.74(13)
C16 C17 C21 117.95(12)
C12 C17 C21 123.31(12)
C13 C18 C20 112.58(11)
C13 C18 C19 111.00(12)
C20 C18 C19 109.17(12)
C13 C18 H18 108.0
C20 C18 H18 108.0
C19 C18 H18 108.0
C18 C19 H19A 109.5
C18 C19 H19B 109.5
H19A C19 H19B 109.5
C18 C19 H19C 109.5
H19A C19 H19C 109.5
H19B C19 H19C 109.5
C18 C20 H20A 109.5
C18 C20 H20B 109.5
H20A C20 H20B 109.5
C18 C20 H20C 109.5
H20A C20 H20C 109.5
H20B C20 H20C 109.5
C17 C21 C23 112.70(12)
C17 C21 C22 111.23(12)
C23 C21 C22 109.00(12)
C17 C21 H21 107.9
C23 C21 H21 107.9
C22 C21 H21 107.9
C21 C22 H22A 109.5
C21 C22 H22B 109.5
H22A C22 H22B 109.5
C21 C22 H22C 109.5
H22A C22 H22C 109.5
H22B C22 H22C 109.5
C21 C23 H23A 109.5
C21 C23 H23B 109.5
H23A C23 H23B 109.5
C21 C23 H23C 109.5
H23A C23 H23C 109.5
H23B C23 H23C 109.5
C29 C24 C25 119.03(13)
C29 C24 P1 126.22(10)
C25 C24 P1 114.50(11)
C26 C25 C24 120.46(14)
C26 C25 H25 119.8
C24 C25 H25 119.8
C27 C26 C25 119.90(14)
C27 C26 H26 120.1
C25 C26 H26 120.1
C26 C27 C28 120.25(14)
C26 C27 H27 119.9
C28 C27 H27 119.9
C27 C28 C29 119.97(15)
C27 C28 H28 120.0
C29 C28 H28 120.0
C28 C29 C24 120.37(13)
C28 C29 H29 119.8
C24 C29 H29 119.8
C31 C30 C35 118.96(14)
C31 C30 P1 119.61(12)
C35 C30 P1 121.42(11)
C30 C31 C32 119.99(16)
C30 C31 H31 120.0
C32 C31 H31 120.0
C33 C32 C31 120.16(16)
C33 C32 H32 119.9
C31 C32 H32 119.9
C34 C33 C32 120.33(15)
C34 C33 H33 119.8
C32 C33 H33 119.8
C33 C34 C35 119.87(17)
C33 C34 H34 120.1
C35 C34 H34 120.1
C34 C35 C30 120.61(16)
C34 C35 H35 119.7
C30 C35 H35 119.7

loop_
_geom_bond_atom_site_label_1
_geom_bond_atom_site_label_2
_geom_bond_distance
P1 O2 1.4861(10)
P1 C24 1.8174(14)
P1 C30 1.8181(14)
P1 C3 1.8439(13)
C3 N11 1.4535(17)
C3 C4 1.5790(18)
C4 C5 1.537(2)
C4 C6 1.538(2)
C4 C7 1.5422(19)
C5 H5A 0.9800
C5 H5B 0.9800
C5 H5C 0.9800
C6 H6A 0.9800
C6 H6B 0.9800
C6 H6C 0.9800
C7 C8 1.5354(19)
C7 H7A 0.9900
C7 H7AB 0.9900
C8 N11 1.4934(16)
C8 C10 1.5266(19)
C8 C9 1.5380(19)
C9 H9A 0.9800
C9 H9B 0.9800
C9 H9C 0.9800
C10 H10A 0.9800
C10 H10B 0.9800
C10 H10C 0.9800
N11 C12 1.4378(17)
C12 C13 1.4084(19)
C12 C17 1.4189(19)
C13 C14 1.397(2)
C13 C18 1.5225(19)
C14 C15 1.382(2)
C14 H14 0.9500
C15 C16 1.386(2)
C15 H15 0.9500
C16 C17 1.391(2)
C16 H16 0.9500
C17 C21 1.5241(19)
C18 C20 1.5305(19)
C18 C19 1.538(2)
C18 H18 1.0000
C19 H19A 0.9800
C19 H19B 0.9800
C19 H19C 0.9800
C20 H20A 0.9800
C20 H20B 0.9800
C20 H20C 0.9800
C21 C23 1.535(2)
C21 C22 1.537(2)
C21 H21 1.0000
C22 H22A 0.9800
C22 H22B 0.9800
C22 H22C 0.9800
C23 H23A 0.9800
C23 H23B 0.9800
C23 H23C 0.9800
C24 C29 1.394(2)
C24 C25 1.3984(19)
C25 C26 1.389(2)
C25 H25 0.9500
C26 C27 1.385(2)
C26 H26 0.9500
C27 C28 1.387(2)
C27 H27 0.9500
C28 C29 1.391(2)
C28 H28 0.9500
C29 H29 0.9500
C30 C31 1.393(2)
C30 C35 1.397(2)
C31 C32 1.396(2)
C31 H31 0.9500
C32 C33 1.381(3)
C32 H32 0.9500
C33 C34 1.379(3)
C33 H33 0.9500
C34 C35 1.388(2)
C34 H34 0.9500
C35 H35 0.9500
